data_7223961
loop_
_publ_author_name
'Vasylyeva, Vera'
'Catalano, Luca'
'Nervi, Carlo'
'Gobetto, Roberto'
'Metrangolo, Pierangelo'
'Resnati, Giuseppe'

_publ_section_title
;
 Characteristic redshift and intensity enhancement as far-IR fingerprints
 of the halogen bond involving aromatic donors
;
_journal_issue 13
_journal_name_full CrystEngComm
_journal_page_first 2247
_journal_paper_doi 10.1039/C5CE02385H
_journal_volume 18
_journal_year 2016
_chemical_formula_moiety 'C6 F5 I, C6 H16 N2'
_chemical_formula_sum 'C9 H8 F5 I N'
_chemical_formula_weight 352.06
_chemical_name_common 'iodopentafluorobenzene tetramethylethylenediamine'
_chemical_name_systematic 'iodopentafluorobenzene and TMEDA (1:1)'
_space_group_crystal_system monoclinic
_space_group_IT_number 14
_space_group_name_Hall '-P 2yn'
_space_group_name_H-M_alt 'P 1 21/n 1'
_symmetry_space_group_name_Hall '-P 2yn'
_symmetry_space_group_name_H-M 'P 1 21/n 1'
_atom_sites_solution_hydrogens difmap
_audit_creation_method SHELXL-2013
_audit_update_record
;
2015-10-23 deposited with the CCDC.
2016-01-12 downloaded from the CCDC.
;
_cell_angle_alpha 90
_cell_angle_beta 99.173(2)
_cell_angle_gamma 90
_cell_formula_units_Z 4
_cell_length_a 11.7434(7)
_cell_length_b 5.8599(3)
_cell_length_c 16.7329(10)
_cell_measurement_reflns_used 4076
_cell_measurement_temperature 100(2)
_cell_measurement_theta_max 25.031
_cell_measurement_theta_min 3.501
_cell_volume 1136.75(11)
_computing_structure_refinement 'SHELXL-2013 (Sheldrick, 2013)'
_diffrn_ambient_temperature 100(2)
_diffrn_measured_fraction_theta_full 0.975
_diffrn_measured_fraction_theta_max 0.996
_diffrn_radiation_type MoK\a
_diffrn_radiation_wavelength 0.71073
_diffrn_reflns_av_R_equivalents 0.0178
_diffrn_reflns_av_unetI/netI 0.0201
_diffrn_reflns_Laue_measured_fraction_full 0.975
_diffrn_reflns_Laue_measured_fraction_max 0.996
_diffrn_reflns_limit_h_max 13
_diffrn_reflns_limit_h_min -12
_diffrn_reflns_limit_k_max 5
_diffrn_reflns_limit_k_min -6
_diffrn_reflns_limit_l_max 19
_diffrn_reflns_limit_l_min -18
_diffrn_reflns_number 5132
_diffrn_reflns_point_group_measured_fraction_full 0.975
_diffrn_reflns_point_group_measured_fraction_max 0.996
_diffrn_reflns_theta_full 25.242
_diffrn_reflns_theta_max 25.031
_diffrn_reflns_theta_min 1.979
_exptl_absorpt_coefficient_mu 2.856
_exptl_absorpt_correction_T_max 0.7452
_exptl_absorpt_correction_T_min 0.5512
_exptl_absorpt_correction_type multi-scan
_exptl_absorpt_process_details SADABS
_exptl_crystal_colour colourless
_exptl_crystal_density_diffrn 2.057
_exptl_crystal_description undefinite
_exptl_crystal_F_000 668
_exptl_crystal_size_max 0.15
_exptl_crystal_size_mid 0.1
_exptl_crystal_size_min 0.1
_refine_diff_density_max 0.498
_refine_diff_density_min -0.414
_refine_diff_density_rms 0.066
_refine_ls_extinction_method none
_refine_ls_goodness_of_fit_ref 1.175
_refine_ls_hydrogen_treatment refall
_refine_ls_matrix_type full
_refine_ls_number_parameters 177
_refine_ls_number_reflns 1996
_refine_ls_number_restraints 0
_refine_ls_restrained_S_all 1.175
_refine_ls_R_factor_all 0.0189
_refine_ls_R_factor_gt 0.0178
_refine_ls_shift/su_max 0.001
_refine_ls_shift/su_mean 0.000
_refine_ls_structure_factor_coef Fsqd
_refine_ls_weighting_details 'w=1/[\s^2^(Fo^2^)+1.4722P] where P=(Fo^2^+2Fc^2^)/3'
_refine_ls_weighting_scheme calc
_refine_ls_wR_factor_gt 0.0379
_refine_ls_wR_factor_ref 0.0384
_reflns_Friedel_coverage 0.000
_reflns_number_gt 1919
_reflns_number_total 1996
_reflns_threshold_expression 'I > 2\s(I)'
_cod_data_source_file c5ce02385h2.cif
_cod_data_source_block LC_TMEDA_IF5_0m
_cod_depositor_comments 'Adding full bibliography for 7223958--7223961.cif.'
_cod_database_code 7223961
_shelx_space_group_comment
;
The symmetry employed for this shelxl refinement is uniquely defined
by the following loop, which should always be used as a source of
symmetry information in preference to the above space-group names.
They are only intended as comments.
;
_shelxl_version_number 2013-4

loop_
_space_group_symop_operation_xyz
'x, y, z'
'-x+1/2, y+1/2, -z+1/2'
'-x, -y, -z'
'x-1/2, -y-1/2, z-1/2'

loop_
_atom_site_label
_atom_site_type_symbol
_atom_site_fract_x
_atom_site_fract_y
_atom_site_fract_z
_atom_site_U_iso_or_equiv
_atom_site_adp_type
_atom_site_occupancy
_atom_site_site_symmetry_order
_atom_site_calc_flag
I1 I 0.75646(2) -0.17228(3) 0.47593(2) 0.01812(6) Uani 1 1 d
H1B H 0.499(2) 0.365(5) 0.5680(16) 0.018(7) Uiso 1 1 d
H1A H 0.581(2) 0.328(5) 0.5057(16) 0.017(7) Uiso 1 1 d
N1 N 0.63201(17) 0.5862(4) 0.57478(12) 0.0170(4) Uani 1 1 d
F1 F 0.70521(13) 0.2977(3) 0.37952(9) 0.0255(3) Uani 1 1 d
C2 C 0.8521(2) 0.0194(4) 0.40221(14) 0.0171(5) Uani 1 1 d
H2C H 0.775(2) 0.549(5) 0.6531(17) 0.024(8) Uiso 1 1 d
H2A H 0.685(3) 0.354(6) 0.666(2) 0.039(9) Uiso 1 1 d
H2B H 0.751(2) 0.341(5) 0.5902(18) 0.026(8) Uiso 1 1 d
F2 F 0.82338(14) 0.5413(3) 0.28332(9) 0.0285(4) Uani 1 1 d
C3 C 0.8088(2) 0.2205(4) 0.36722(15) 0.0180(5) Uani 1 1 d
H3C H 0.645(3) 0.834(5) 0.6553(18) 0.029(8) Uiso 1 1 d
H3A H 0.543(3) 0.679(6) 0.6650(19) 0.036(9) Uiso 1 1 d
H3B H 0.536(2) 0.861(5) 0.5942(17) 0.019(7) Uiso 1 1 d
F3 F 1.02783(13) 0.3849(3) 0.24995(9) 0.0301(4) Uani 1 1 d
C4 C 0.8670(2) 0.3453(5) 0.31688(15) 0.0212(6) Uani 1 1 d
F4 F 1.11814(12) -0.0105(3) 0.31709(9) 0.0266(3) Uani 1 1 d
F5 F 1.00426(13) -0.2514(3) 0.41672(9) 0.0235(3) Uani 1 1 d
C5 C 0.9712(2) 0.2656(5) 0.29981(15) 0.0204(6) Uani 1 1 d
C10 C 0.5847(3) 0.7555(5) 0.62525(17) 0.0237(6) Uani 1 1 d
C9 C 0.7191(2) 0.4454(5) 0.62469(17) 0.0239(6) Uani 1 1 d
C8 C 0.5418(2) 0.4366(4) 0.53159(16) 0.0178(5) Uani 1 1 d
C7 C 0.9572(2) -0.0551(4) 0.38488(15) 0.0179(5) Uani 1 1 d
C6 C 1.0166(2) 0.0658(5) 0.33386(15) 0.0194(6) Uani 1 1 d

loop_
_atom_site_aniso_label
_atom_site_aniso_U_11
_atom_site_aniso_U_22
_atom_site_aniso_U_33
_atom_site_aniso_U_23
_atom_site_aniso_U_13
_atom_site_aniso_U_12
I1 0.01747(9) 0.01760(10) 0.01997(9) -0.00190(7) 0.00512(6) -0.00368(7)
N1 0.0135(10) 0.0180(11) 0.0195(10) -0.0009(9) 0.0027(8) 0.0003(9)
F1 0.0196(8) 0.0232(9) 0.0343(9) -0.0014(7) 0.0056(6) 0.0047(7)
C2 0.0172(12) 0.0176(13) 0.0161(12) -0.0030(10) 0.0016(9) -0.0056(10)
F2 0.0320(9) 0.0213(9) 0.0301(8) 0.0097(7) -0.0018(7) 0.0035(7)
C3 0.0140(12) 0.0186(14) 0.0207(13) -0.0060(10) 0.0007(10) -0.0022(10)
F3 0.0283(8) 0.0361(10) 0.0264(8) 0.0121(7) 0.0061(7) -0.0064(7)
C4 0.0238(13) 0.0173(14) 0.0200(13) 0.0016(11) -0.0038(10) 0.0005(11)
F4 0.0175(7) 0.0365(10) 0.0270(8) 0.0019(7) 0.0074(6) 0.0021(7)
F5 0.0218(8) 0.0190(8) 0.0298(8) 0.0051(7) 0.0044(6) 0.0041(6)
C5 0.0207(13) 0.0238(15) 0.0159(12) 0.0023(11) 0.0008(10) -0.0082(11)
C10 0.0218(14) 0.0256(16) 0.0234(14) -0.0055(12) 0.0028(12) 0.0013(12)
C9 0.0179(13) 0.0259(16) 0.0267(15) 0.0031(12) -0.0001(12) 0.0012(12)
C8 0.0184(13) 0.0143(13) 0.0213(13) 0.0011(11) 0.0054(11) -0.0004(11)
C7 0.0194(13) 0.0151(13) 0.0179(12) -0.0009(10) -0.0006(10) -0.0017(10)
C6 0.0141(12) 0.0260(15) 0.0176(12) -0.0032(11) 0.0012(10) -0.0010(11)

loop_
_atom_type_symbol
_atom_type_description
_atom_type_scat_dispersion_real
_atom_type_scat_dispersion_imag
_atom_type_scat_source
C C 0.0033 0.0016 'International Tables Vol C Tables 4.2.6.8 and 6.1.1.4'
I I -0.4742 1.8119 'International Tables Vol C Tables 4.2.6.8 and 6.1.1.4'
N N 0.0061 0.0033 'International Tables Vol C Tables 4.2.6.8 and 6.1.1.4'
F F 0.0171 0.0103 'International Tables Vol C Tables 4.2.6.8 and 6.1.1.4'
H H 0.0000 0.0000 'International Tables Vol C Tables 4.2.6.8 and 6.1.1.4'

loop_
_geom_angle_atom_site_label_1
_geom_angle_atom_site_label_2
_geom_angle_atom_site_label_3
_geom_angle
_geom_angle_site_symmetry_1
_geom_angle_site_symmetry_3
C9 N1 C10 110.2(2) . .
C9 N1 C8 109.1(2) . .
C10 N1 C8 112.1(2) . .
C3 C2 C7 117.6(2) . .
C3 C2 I1 120.47(18) . .
C7 C2 I1 121.91(19) . .
F1 C3 C2 120.3(2) . .
F1 C3 C4 117.7(2) . .
C2 C3 C4 122.0(2) . .
F2 C4 C3 121.1(2) . .
F2 C4 C5 119.6(2) . .
C3 C4 C5 119.3(2) . .
F3 C5 C6 120.3(2) . .
F3 C5 C4 119.7(2) . .
C6 C5 C4 120.1(2) . .
N1 C10 H3C 108.7(19) . .
N1 C10 H3A 110.6(19) . .
H3C C10 H3A 106(3) . .
N1 C10 H3B 112.3(17) . .
H3C C10 H3B 109(3) . .
H3A C10 H3B 110(2) . .
N1 C9 H2C 106.7(17) . .
N1 C9 H2A 111.7(19) . .
H2C C9 H2A 108(2) . .
N1 C9 H2B 108.5(18) . .
H2C C9 H2B 114(2) . .
H2A C9 H2B 108(3) . .
N1 C8 C8 112.7(3) . 3_666
N1 C8 H1B 111.0(16) . .
C8 C8 H1B 108.5(17) 3_666 .
N1 C8 H1A 105.6(17) . .
C8 C8 H1A 108.8(17) 3_666 .
H1B C8 H1A 110(2) . .
F5 C7 C6 117.8(2) . .
F5 C7 C2 120.7(2) . .
C6 C7 C2 121.6(2) . .
F4 C6 C5 119.8(2) . .
F4 C6 C7 120.7(2) . .
C5 C6 C7 119.5(2) . .

loop_
_geom_bond_atom_site_label_1
_geom_bond_atom_site_label_2
_geom_bond_distance
_geom_bond_site_symmetry_2
I1 C2 2.119(2) .
N1 C9 1.467(3) .
N1 C10 1.468(3) .
N1 C8 1.472(3) .
F1 C3 1.344(3) .
C2 C3 1.376(4) .
C2 C7 1.382(3) .
F2 C4 1.343(3) .
C3 C4 1.377(4) .
F3 C5 1.343(3) .
C4 C5 1.382(4) .
F4 C6 1.344(3) .
F5 C7 1.349(3) .
C5 C6 1.373(4) .
C10 H3C 0.93(3) .
C10 H3A 0.99(3) .
C10 H3B 0.94(3) .
C9 H2C 0.96(3) .
C9 H2A 1.01(3) .
C9 H2B 0.96(3) .
C8 C8 1.518(5) 3_666
C8 H1B 0.94(3) .
C8 H1A 0.93(3) .
C7 C6 1.381(4) .

loop_
_geom_torsion_atom_site_label_1
_geom_torsion_atom_site_label_2
_geom_torsion_atom_site_label_3
_geom_torsion_atom_site_label_4
_geom_torsion
_geom_torsion_site_symmetry_4
C7 C2 C3 F1 177.7(2) .
I1 C2 C3 F1 0.1(3) .
C7 C2 C3 C4 -0.2(4) .
I1 C2 C3 C4 -177.82(19) .
F1 C3 C4 F2 2.1(4) .
C2 C3 C4 F2 -179.9(2) .
F1 C3 C4 C5 -177.0(2) .
C2 C3 C4 C5 1.0(4) .
F2 C4 C5 F3 0.1(4) .
C3 C4 C5 F3 179.2(2) .
F2 C4 C5 C6 179.9(2) .
C3 C4 C5 C6 -1.0(4) .
C9 N1 C8 C8 -170.9(3) 3_666
C10 N1 C8 C8 66.8(3) 3_666
C3 C2 C7 F5 -179.6(2) .
I1 C2 C7 F5 -2.0(3) .
C3 C2 C7 C6 -0.5(4) .
I1 C2 C7 C6 177.06(19) .
F3 C5 C6 F4 0.0(4) .
C4 C5 C6 F4 -179.9(2) .
F3 C5 C6 C7 -179.9(2) .
C4 C5 C6 C7 0.3(4) .
F5 C7 C6 F4 -0.3(3) .
C2 C7 C6 F4 -179.3(2) .
F5 C7 C6 C5 179.6(2) .
C2 C7 C6 C5 0.5(4) .
